data_7010624
loop_
_publ_author_name
'Zucchi, Ga\"el'
'Scopelliti, Rosario'
'B\"unzli, Jean-Claude G.'

_publ_section_title
;
 Importance of the chromophore orientation to the ligand-to-metal
 energy transfer in lanthanide complexes with pendant-arm fitted cyclen
 derivatives&#x200A;
;
_journal_issue 13
_journal_name_full 'Journal of the Chemical Society, Dalton Transactions'
_journal_page_first 1975
_journal_paper_doi 10.1039/b101312m
_journal_year 2001
_chemical_formula_sum 'C46 H56 Eu F9 N12 O24 S3'
_chemical_formula_weight 1580.17
_chemical_name_systematic
; 
? 
;
_space_group_IT_number 2
_symmetry_cell_setting triclinic
_symmetry_space_group_name_Hall '-P 1'
_symmetry_space_group_name_H-M 'P -1'
_atom_sites_solution_hydrogens geom
_atom_sites_solution_primary direct
_atom_sites_solution_secondary difmap
_audit_creation_method SHELXL-97
_cell_angle_alpha 87.85(3)
_cell_angle_beta 84.358(10)
_cell_angle_gamma 86.51(3)
_cell_formula_units_Z 2
_cell_length_a 12.897(2)
_cell_length_b 12.942(5)
_cell_length_c 19.237(3)
_cell_measurement_temperature 143(2)
_cell_volume 3187.8(14)
_computing_cell_refinement 'Bruker XSCANS'
_computing_data_collection 'Bruker XSCANS'
_computing_data_reduction 'Bruker SHELXTL'
_computing_molecular_graphics 'Bruker SHELXTL'
_computing_publication_material 'Bruker SHELXTL'
_computing_structure_refinement 'SHELXL-97 (Sheldrick, 1997)'
_computing_structure_solution 'SHELXS-97 (Sheldrick, 1990)'
_diffrn_ambient_temperature 143(2)
_diffrn_measured_fraction_theta_full 0.000
_diffrn_measured_fraction_theta_max 0.724
_diffrn_measurement_device_type 'Bruker P4'
_diffrn_measurement_method '\w scans'
_diffrn_radiation_monochromator graphite
_diffrn_radiation_source 'fine-focus sealed tube'
_diffrn_radiation_type MoK\a
_diffrn_radiation_wavelength 0.71070
_diffrn_reflns_av_R_equivalents 0.0351
_diffrn_reflns_av_sigmaI/netI 0.0482
_diffrn_reflns_limit_h_max 15
_diffrn_reflns_limit_h_min -16
_diffrn_reflns_limit_k_max 16
_diffrn_reflns_limit_k_min -16
_diffrn_reflns_limit_l_max 23
_diffrn_reflns_limit_l_min -25
_diffrn_reflns_number 17821
_diffrn_reflns_theta_full 0.50
_diffrn_reflns_theta_max 27.62
_diffrn_reflns_theta_min 1.06
_exptl_absorpt_coefficient_mu 1.194
_exptl_absorpt_correction_T_max 0.7875
_exptl_absorpt_correction_T_min 0.6869
_exptl_absorpt_correction_type none
_exptl_crystal_density_diffrn 1.646
_exptl_crystal_density_method 'not measured'
_exptl_crystal_F_000 1600
_exptl_crystal_size_max 0.34
_exptl_crystal_size_mid 0.28
_exptl_crystal_size_min 0.21
_refine_diff_density_max 4.102
_refine_diff_density_min -1.504
_refine_diff_density_rms 0.221
_refine_ls_extinction_coef 0.042(2)
_refine_ls_extinction_expression Fc^*^=kFc[1+0.001xFc^2^\l^3^/sin(2\q)]^-1/4^
_refine_ls_extinction_method SHELXL
_refine_ls_goodness_of_fit_ref 1.132
_refine_ls_hydrogen_treatment mixed
_refine_ls_matrix_type full
_refine_ls_number_parameters 857
_refine_ls_number_reflns 10739
_refine_ls_number_restraints 0
_refine_ls_restrained_S_all 1.132
_refine_ls_R_factor_all 0.1116
_refine_ls_R_factor_gt 0.1055
_refine_ls_shift/su_max 0.000
_refine_ls_shift/su_mean 0.000
_refine_ls_structure_factor_coef Fsqd
_refine_ls_weighting_details 'calc w=1/[\s^2^(Fo^2^)+(0.0771P)^2^+95.8923P] where P=(Fo^2^+2Fc^2^)/3'
_refine_ls_weighting_scheme calc
_refine_ls_wR_factor_gt 0.2858
_refine_ls_wR_factor_ref 0.2917
_reflns_number_gt 9621
_reflns_number_total 10739
_reflns_threshold_expression >2sigma(I)
_cod_data_source_file b101312m.txt
_cod_data_source_block bunz30
_cod_depositor_comments
;
The following automatic conversions were performed:
'_symmetry_cell_setting' value 'Triclinic' changed to 'triclinic'
according to '/home/saulius/struct/CIF-dictionaries/cif_core.dic'
dictionary named 'cif_core.dic' version 2.4.1 from 2010-06-29.

Automatic conversion script
Id: cif_fix_enum 1527 2010-12-29 10:47:43Z saulius 
;
_cod_original_sg_symbol_H-M P-1
_cod_database_code 7010624

loop_
_symmetry_equiv_pos_as_xyz
'x, y, z'
'-x, -y, -z'

loop_
_atom_site_label
_atom_site_type_symbol
_atom_site_fract_x
_atom_site_fract_y
_atom_site_fract_z
_atom_site_U_iso_or_equiv
_atom_site_adp_type
_atom_site_occupancy
_atom_site_symmetry_multiplicity
_atom_site_calc_flag
_atom_site_refinement_flags
_atom_site_disorder_assembly
_atom_site_disorder_group
Eu1 Eu -0.17486(5) 0.22652(5) 0.19362(3) 0.0275(3) Uani 1 1 d . . .
N1 N -0.0140(11) 0.1356(9) 0.1217(6) 0.039(3) Uani 1 1 d . . .
C1 C -0.0373(13) 0.0298(11) 0.1006(7) 0.042(4) Uani 1 1 d . . .
H1A H -0.0371 -0.0186 0.1417 0.080 Uiso 1 1 calc R . .
H1B H 0.0180 0.0045 0.0648 0.080 Uiso 1 1 calc R . .
C2 C -0.1423(12) 0.0307(11) 0.0712(7) 0.038(3) Uani 1 1 d . . .
H2A H -0.1406 0.0743 0.0278 0.080 Uiso 1 1 calc R . .
H2B H -0.1563 -0.0406 0.0594 0.080 Uiso 1 1 calc R . .
N2 N -0.2280(9) 0.0718(8) 0.1228(6) 0.032(2) Uani 1 1 d . . .
C3 C -0.3187(13) 0.1008(10) 0.0851(7) 0.037(3) Uani 1 1 d . . .
H3A H -0.3820 0.1038 0.1188 0.080 Uiso 1 1 calc R . .
H3B H -0.3269 0.0467 0.0514 0.080 Uiso 1 1 calc R . .
C4 C -0.3106(12) 0.2031(11) 0.0467(7) 0.037(3) Uani 1 1 d . . .
H4A H -0.3737 0.2185 0.0219 0.080 Uiso 1 1 calc R . .
H4B H -0.2493 0.1997 0.0114 0.080 Uiso 1 1 calc R . .
N3 N -0.2999(9) 0.2878(9) 0.0960(6) 0.034(3) Uani 1 1 d . . .
C5 C -0.2583(13) 0.3800(11) 0.0574(7) 0.041(3) Uani 1 1 d . . .
H5A H -0.2744 0.4410 0.0870 0.080 Uiso 1 1 calc R . .
H5B H -0.2951 0.3925 0.0148 0.080 Uiso 1 1 calc R . .
C6 C -0.1425(11) 0.3720(10) 0.0362(7) 0.033(3) Uani 1 1 d . . .
H6A H -0.1259 0.3151 0.0032 0.080 Uiso 1 1 calc R . .
H6B H -0.1210 0.4373 0.0121 0.080 Uiso 1 1 calc R . .
N4 N -0.0836(10) 0.3518(9) 0.0985(6) 0.037(3) Uani 1 1 d . . .
C7 C 0.0256(11) 0.3132(11) 0.0729(8) 0.037(3) Uani 1 1 d . . .
H7A H 0.0737 0.3253 0.1084 0.080 Uiso 1 1 calc R . .
H7B H 0.0493 0.3518 0.0294 0.080 Uiso 1 1 calc R . .
C8 C 0.0282(11) 0.1972(11) 0.0589(7) 0.035(3) Uani 1 1 d . . .
H8A H -0.0135 0.1865 0.0195 0.080 Uiso 1 1 calc R . .
H8B H 0.1011 0.1720 0.0450 0.080 Uiso 1 1 calc R . .
C9 C 0.0680(12) 0.1197(12) 0.1712(7) 0.040(3) Uani 1 1 d . . .
H9A H 0.0979 0.1864 0.1791 0.080 Uiso 1 1 calc R . .
H9B H 0.1249 0.0713 0.1516 0.080 Uiso 1 1 calc R . .
C10 C 0.0184(11) 0.0758(10) 0.2386(7) 0.034(3) Uani 1 1 d . . .
O1 O -0.0749(8) 0.0919(8) 0.2549(5) 0.039(2) Uani 1 1 d . . .
N5 N 0.0867(10) 0.0229(9) 0.2789(6) 0.038(3) Uani 1 1 d . . .
H5 H 0.1531 0.0221 0.2632 0.080 Uiso 1 1 calc R . .
C11 C 0.0617(13) -0.0307(12) 0.3431(7) 0.041(3) Uani 1 1 d . . .
C12 C -0.0371(14) -0.0475(14) 0.3705(9) 0.051(4) Uani 1 1 d . . .
H12 H -0.0943 -0.0251 0.3450 0.080 Uiso 1 1 calc R . .
C13 C -0.0553(16) -0.0973(15) 0.4357(10) 0.060(5) Uani 1 1 d . . .
H13 H -0.1241 -0.1097 0.4552 0.080 Uiso 1 1 calc R . .
C14 C 0.0298(14) -0.1277(13) 0.4707(8) 0.047(4) Uani 1 1 d . . .
N6 N 0.0098(17) -0.1747(14) 0.5415(8) 0.070(5) Uani 1 1 d . . .
O2 O -0.0783(15) -0.1743(13) 0.5685(7) 0.082(5) Uani 1 1 d . . .
O3 O 0.0847(16) -0.220(2) 0.5705(8) 0.147(11) Uani 1 1 d . . .
C15 C 0.1309(16) -0.1172(18) 0.4417(10) 0.069(6) Uani 1 1 d . . .
H15 H 0.1883 -0.1461 0.4647 0.080 Uiso 1 1 calc R . .
C16 C 0.1467(16) -0.0639(16) 0.3788(8) 0.059(5) Uani 1 1 d . . .
H16 H 0.2154 -0.0498 0.3599 0.080 Uiso 1 1 calc R . .
C17 C -0.2548(11) -0.0101(10) 0.1775(7) 0.034(3) Uani 1 1 d . . .
H17A H -0.1906 -0.0409 0.1961 0.080 Uiso 1 1 calc R . .
H17B H -0.2906 -0.0657 0.1573 0.080 Uiso 1 1 calc R . .
C18 C -0.3256(12) 0.0407(11) 0.2351(7) 0.038(3) Uani 1 1 d . . .
O4 O -0.3203(8) 0.1344(7) 0.2442(5) 0.037(2) Uani 1 1 d . . .
N7 N -0.3884(11) -0.0225(9) 0.2743(6) 0.041(3) Uani 1 1 d . . .
H7 H -0.3844 -0.0877 0.2623 0.080 Uiso 1 1 calc R . .
C19 C -0.4602(12) 0.0031(12) 0.3326(7) 0.039(3) Uani 1 1 d . . .
C20 C -0.5014(13) -0.0783(12) 0.3724(8) 0.045(4) Uani 1 1 d . . .
H20 H -0.4826 -0.1477 0.3599 0.080 Uiso 1 1 calc R . .
C21 C -0.5699(13) -0.0583(13) 0.4305(8) 0.046(4) Uani 1 1 d . . .
H21 H -0.5964 -0.1142 0.4589 0.080 Uiso 1 1 calc R . .
C22 C -0.6000(13) 0.0407(13) 0.4473(8) 0.044(4) Uani 1 1 d . . .
N8 N -0.6722(12) 0.0643(13) 0.5087(7) 0.053(4) Uani 1 1 d . . .
O5 O -0.7067(11) -0.0101(12) 0.5433(6) 0.067(4) Uani 1 1 d . . .
O6 O -0.6913(12) 0.1520(12) 0.5243(7) 0.069(4) Uani 1 1 d . . .
C23 C -0.5623(13) 0.1270(14) 0.4053(8) 0.048(4) Uani 1 1 d . . .
H23 H -0.5849 0.1962 0.4163 0.080 Uiso 1 1 calc R . .
C24 C -0.4923(13) 0.1054(12) 0.3486(8) 0.044(4) Uani 1 1 d . . .
H24 H -0.4653 0.1607 0.3198 0.080 Uiso 1 1 calc R . .
C25 C -0.3994(11) 0.3177(10) 0.1338(7) 0.035(3) Uani 1 1 d . . .
H25A H -0.4363 0.2550 0.1501 0.080 Uiso 1 1 calc R . .
H25B H -0.4435 0.3592 0.1025 0.080 Uiso 1 1 calc R . .
C26 C -0.3815(12) 0.3810(9) 0.1962(7) 0.035(3) Uani 1 1 d . . .
O7 O -0.2944(7) 0.3753(6) 0.2158(5) 0.0284(19) Uani 1 1 d . . .
N9 N -0.4649(12) 0.4340(11) 0.2267(7) 0.052(4) Uani 1 1 d . . .
H9 H -0.5227 0.4336 0.2059 0.080 Uiso 1 1 calc R . .
C27 C -0.4708(18) 0.4904(13) 0.2884(9) 0.062(6) Uani 1 1 d . . .
C28 C -0.389(2) 0.5045(14) 0.3248(10) 0.072(6) Uani 1 1 d . . .
H28 H -0.3213 0.4775 0.3077 0.080 Uiso 1 1 calc R . .
C29 C -0.401(3) 0.5596(16) 0.3891(11) 0.088(8) Uani 1 1 d . . .
H29 H -0.3436 0.5687 0.4147 0.080 Uiso 1 1 calc R . .
C30 C -0.495(3) 0.5966(16) 0.4109(12) 0.081(8) Uani 1 1 d . . .
N10 N -0.522(3) 0.6525(19) 0.4735(14) 0.132(13) Uani 1 1 d . . .
O8 O -0.446(3) 0.6342(16) 0.5174(12) 0.171(16) Uani 1 1 d . . .
O9 O -0.590(3) 0.7049(13) 0.4884(12) 0.167(14) Uani 1 1 d . . .
C31 C -0.578(3) 0.591(2) 0.3757(15) 0.107(11) Uani 1 1 d . . .
H31 H -0.6423 0.6260 0.3924 0.080 Uiso 1 1 calc R . .
C32 C -0.573(2) 0.531(2) 0.3112(12) 0.100(9) Uani 1 1 d . . .
H32 H -0.6326 0.5208 0.2873 0.080 Uiso 1 1 calc R . .
C33 C -0.0733(12) 0.4482(10) 0.1336(7) 0.036(3) Uani 1 1 d . . .
H33A H -0.1419 0.4871 0.1398 0.080 Uiso 1 1 calc R . .
H33B H -0.0240 0.4918 0.1048 0.080 Uiso 1 1 calc R . .
C34 C -0.0334(12) 0.4235(12) 0.2044(7) 0.039(3) Uani 1 1 d . . .
O10 O -0.0447(9) 0.3314(8) 0.2316(5) 0.041(2) Uani 1 1 d . . .
N11 N 0.0111(13) 0.4956(11) 0.2341(7) 0.056(4) Uani 1 1 d . . .
H11 H 0.0192 0.5540 0.2098 0.080 Uiso 1 1 calc R . .
C35 C 0.048(2) 0.4904(17) 0.3011(9) 0.078(7) Uani 1 1 d . . .
C36 C 0.053(2) 0.586(2) 0.3340(12) 0.096(9) Uani 1 1 d . . .
H36 H 0.0307 0.6498 0.3120 0.080 Uiso 1 1 calc R . .
C37 C 0.092(3) 0.586(3) 0.3984(15) 0.134(15) Uani 1 1 d . . .
H37 H 0.0972 0.6496 0.4200 0.080 Uiso 1 1 calc R . .
C38 C 0.122(4) 0.498(3) 0.4314(17) 0.145(17) Uani 1 1 d . . .
N12 N 0.158(3) 0.501(4) 0.5000(15) 0.167(17) Uani 1 1 d . . .
O11 O 0.168(3) 0.418(3) 0.5294(12) 0.190(15) Uani 1 1 d . . .
O12 O 0.169(4) 0.587(4) 0.5225(15) 0.26(2) Uani 1 1 d . . .
C39 C 0.119(4) 0.408(3) 0.3991(17) 0.20(3) Uani 1 1 d . . .
H39 H 0.1406 0.3447 0.4217 0.080 Uiso 1 1 calc R . .
C40 C 0.083(3) 0.405(2) 0.3339(15) 0.148(18) Uani 1 1 d . . .
H40 H 0.0848 0.3407 0.3117 0.080 Uiso 1 1 calc R . .
O13 O -0.1976(9) 0.2559(8) 0.3194(5) 0.042(2) Uani 1 1 d . . .
H13A H -0.1450 0.2289 0.3371 0.080 Uiso 1 1 calc R . .
C41 C -0.2841(15) 0.2601(14) 0.3709(9) 0.056(4) Uani 1 1 d . . .
H41A H -0.3404 0.3056 0.3540 0.080 Uiso 1 1 calc R . .
H41B H -0.2631 0.2872 0.4140 0.080 Uiso 1 1 calc R . .
H41C H -0.3088 0.1903 0.3804 0.080 Uiso 1 1 calc R . .
S1 S -0.2784(4) 0.6837(3) 0.0851(2) 0.0449(9) Uani 1 1 d . . .
O14 O -0.2210(10) 0.6200(8) 0.0341(6) 0.052(3) Uani 1 1 d . . .
O15 O -0.2776(13) 0.6389(10) 0.1556(6) 0.069(4) Uani 1 1 d . . .
O16 O -0.2599(13) 0.7923(9) 0.0792(7) 0.074(4) Uani 1 1 d . . .
C42 C -0.4106(17) 0.6757(17) 0.0672(14) 0.077(6) Uani 1 1 d . . .
F1 F -0.4433(10) 0.5812(10) 0.0733(9) 0.097(5) Uani 1 1 d . . .
F2 F -0.4251(14) 0.7127(14) 0.0035(12) 0.134(7) Uani 1 1 d . . .
F3 F -0.4732(14) 0.7323(13) 0.1129(14) 0.156(9) Uani 1 1 d . . .
S2 S 0.0869(3) 0.7638(3) 0.15070(18) 0.0419(9) Uani 1 1 d . . .
O17 O 0.1036(10) 0.8252(8) 0.0869(5) 0.048(3) Uani 1 1 d . . .
O18 O 0.0685(10) 0.6562(8) 0.1403(6) 0.051(3) Uani 1 1 d . . .
O19 O 0.0207(10) 0.8115(9) 0.2064(6) 0.055(3) Uani 1 1 d . . .
C43 C 0.2121(16) 0.7551(13) 0.1818(10) 0.056(5) Uani 1 1 d . . .
F4 F 0.2404(10) 0.8479(9) 0.2026(7) 0.078(3) Uani 1 1 d . . .
F5 F 0.2885(9) 0.7222(9) 0.1325(6) 0.072(3) Uani 1 1 d . . .
F6 F 0.2217(10) 0.6897(10) 0.2362(6) 0.077(3) Uani 1 1 d . . .
S3 S 0.3538(3) 0.1137(3) 0.1814(2) 0.0420(9) Uani 1 1 d . . .
O20 O 0.2977(9) 0.0511(9) 0.2315(6) 0.047(3) Uani 1 1 d . . .
O21 O 0.4703(18) 0.1345(9) 0.1954(6) 0.100(7) Uani 1 1 d . . .
O22 O 0.2937(10) 0.2019(9) 0.1570(7) 0.061(3) Uani 1 1 d . . .
C44 C 0.3789(15) 0.0318(15) 0.1045(9) 0.055(4) Uani 1 1 d . . .
F7 F 0.4335(10) 0.0793(10) 0.0512(5) 0.073(3) Uani 1 1 d . . .
F8 F 0.2919(10) 0.0069(11) 0.0828(6) 0.077(3) Uani 1 1 d . . .
F9 F 0.4361(10) -0.0497(10) 0.1180(7) 0.084(4) Uani 1 1 d . . .
O23 O -0.6480(12) 0.4036(11) 0.1716(9) 0.079(4) Uani 1 1 d . . .
H23A H -0.6755 0.3465 0.1789 0.080 Uiso 1 1 calc R . .
C45 C -0.704(2) 0.4659(17) 0.1233(15) 0.090(8) Uani 1 1 d . . .
H45A H -0.7571 0.5111 0.1491 0.080 Uiso 1 1 calc R . .
H45B H -0.7386 0.4209 0.0938 0.080 Uiso 1 1 calc R . .
H45C H -0.6559 0.5082 0.0938 0.080 Uiso 1 1 calc R . .
O24 O -0.3242(13) -0.2307(11) 0.2669(7) 0.073(4) Uani 1 1 d . . .
H24A H -0.3098 -0.2328 0.2234 0.080 Uiso 1 1 calc R . .
C46 C -0.227(2) -0.250(2) 0.3022(12) 0.093(8) Uani 1 1 d . . .
H46A H -0.1803 -0.1934 0.2895 0.080 Uiso 1 1 calc R . .
H46B H -0.1918 -0.3156 0.2873 0.080 Uiso 1 1 calc R . .
H46C H -0.2441 -0.2525 0.3530 0.080 Uiso 1 1 calc R . .

loop_
_atom_site_aniso_label
_atom_site_aniso_U_11
_atom_site_aniso_U_22
_atom_site_aniso_U_33
_atom_site_aniso_U_23
_atom_site_aniso_U_13
_atom_site_aniso_U_12
Eu1 0.0265(5) 0.0241(4) 0.0314(4) -0.0013(2) -0.0002(2) -0.0016(2)
N1 0.048(8) 0.036(6) 0.032(5) 0.003(4) -0.004(5) 0.003(5)
C1 0.049(10) 0.035(7) 0.040(7) -0.004(5) -0.001(6) 0.014(7)
C2 0.042(10) 0.038(7) 0.035(7) -0.006(5) 0.002(6) -0.012(6)
N2 0.025(7) 0.028(5) 0.041(6) -0.001(4) 0.006(5) -0.002(4)
C3 0.044(10) 0.028(6) 0.041(7) -0.004(5) -0.005(6) -0.009(6)
C4 0.038(9) 0.042(8) 0.032(6) -0.004(5) -0.004(6) -0.009(6)
N3 0.030(7) 0.032(6) 0.039(6) -0.003(4) 0.001(5) 0.001(5)
C5 0.047(10) 0.036(7) 0.039(7) 0.002(5) -0.006(6) -0.001(6)
C6 0.029(8) 0.033(7) 0.037(6) 0.001(5) 0.002(5) -0.004(6)
N4 0.040(8) 0.034(6) 0.038(6) -0.001(4) -0.001(5) -0.007(5)
C7 0.019(8) 0.042(8) 0.047(8) 0.007(6) 0.010(6) -0.002(6)
C8 0.023(8) 0.042(7) 0.040(7) 0.002(5) 0.002(5) -0.001(6)
C9 0.037(9) 0.044(8) 0.038(7) -0.001(6) -0.003(6) 0.009(7)
C10 0.025(8) 0.033(7) 0.041(7) -0.003(5) 0.005(5) 0.005(6)
O1 0.038(7) 0.039(5) 0.038(5) 0.006(4) 0.000(4) 0.004(4)
N5 0.034(8) 0.043(7) 0.038(6) 0.007(5) -0.004(5) -0.003(5)
C11 0.040(10) 0.049(8) 0.036(7) 0.006(6) -0.012(6) -0.008(7)
C12 0.034(10) 0.066(11) 0.050(9) 0.014(7) 0.000(7) -0.002(8)
C13 0.049(12) 0.067(12) 0.060(10) 0.013(8) -0.008(8) 0.008(9)
C14 0.053(12) 0.052(9) 0.038(7) 0.008(6) -0.010(7) -0.009(8)
N6 0.093(15) 0.080(12) 0.036(7) 0.011(7) -0.003(8) -0.004(10)
O2 0.098(14) 0.092(11) 0.052(8) 0.001(7) 0.008(8) -0.006(9)
O3 0.098(15) 0.28(3) 0.054(9) 0.024(13) -0.032(9) 0.064(17)
C15 0.042(13) 0.102(16) 0.064(11) 0.047(11) -0.020(9) -0.025(10)
C16 0.050(12) 0.085(13) 0.042(8) 0.015(8) -0.011(8) 0.000(10)
C17 0.030(8) 0.029(6) 0.042(7) 0.007(5) 0.003(6) -0.008(5)
C18 0.040(9) 0.036(7) 0.037(7) -0.003(5) -0.003(6) 0.000(6)
O4 0.036(6) 0.030(5) 0.042(5) -0.001(4) 0.004(4) -0.008(4)
N7 0.049(9) 0.027(6) 0.045(6) -0.003(5) 0.002(6) 0.000(5)
C19 0.037(9) 0.044(8) 0.036(7) 0.003(6) 0.000(6) -0.010(6)
C20 0.040(10) 0.038(8) 0.052(8) 0.007(6) 0.010(7) -0.005(7)
C21 0.038(10) 0.057(10) 0.041(7) 0.014(7) 0.004(6) -0.018(7)
C22 0.032(9) 0.056(9) 0.043(8) 0.003(6) 0.010(6) -0.007(7)
N8 0.048(10) 0.073(10) 0.036(6) -0.001(6) 0.003(6) -0.010(8)
O5 0.054(9) 0.096(10) 0.049(7) 0.012(7) 0.007(6) -0.008(7)
O6 0.071(10) 0.074(9) 0.056(7) -0.001(6) 0.022(7) -0.010(7)
C23 0.039(10) 0.054(9) 0.050(8) 0.001(7) 0.000(7) -0.007(7)
C24 0.046(10) 0.039(8) 0.044(8) -0.005(6) 0.012(7) -0.010(7)
C25 0.024(8) 0.030(7) 0.050(8) -0.006(5) -0.003(6) 0.000(5)
C26 0.043(10) 0.017(6) 0.042(7) 0.001(5) 0.004(6) 0.007(5)
O7 0.021(5) 0.010(3) 0.052(5) -0.006(3) 0.004(4) 0.003(3)
N9 0.055(10) 0.050(8) 0.045(7) -0.007(6) 0.016(6) 0.020(7)
C27 0.100(17) 0.038(8) 0.045(8) -0.009(7) 0.002(9) 0.028(9)
C28 0.110(19) 0.047(10) 0.055(10) -0.018(8) 0.018(11) 0.001(11)
C29 0.16(3) 0.054(12) 0.055(11) -0.021(9) 0.000(14) -0.020(14)
C30 0.12(2) 0.043(10) 0.071(14) -0.016(9) 0.038(15) -0.014(13)
N10 0.23(4) 0.070(15) 0.080(15) -0.011(13) 0.09(2) -0.024(19)
O8 0.36(5) 0.066(12) 0.081(13) -0.038(11) 0.06(2) -0.062(19)
O9 0.29(3) 0.051(10) 0.127(16) -0.025(10) 0.13(2) 0.002(15)
C31 0.13(3) 0.078(16) 0.096(18) -0.010(14) 0.061(18) 0.052(18)
C32 0.12(2) 0.100(19) 0.074(14) -0.024(13) 0.025(14) 0.046(17)
C33 0.036(9) 0.032(7) 0.040(7) 0.000(5) -0.003(6) -0.012(6)
C34 0.033(9) 0.043(8) 0.042(7) -0.001(6) -0.005(6) 0.000(6)
O10 0.047(7) 0.038(5) 0.039(5) 0.000(4) -0.010(4) -0.002(5)
N11 0.078(12) 0.047(8) 0.048(7) 0.008(6) -0.019(7) -0.028(7)
C35 0.12(2) 0.079(14) 0.044(9) 0.011(9) -0.029(11) -0.067(14)
C36 0.14(3) 0.090(17) 0.065(13) -0.023(12) -0.005(14) -0.056(17)
C37 0.17(4) 0.17(3) 0.077(17) -0.02(2) -0.017(19) -0.12(3)
C38 0.19(4) 0.17(3) 0.09(2) 0.03(2) -0.03(2) -0.13(3)
N12 0.20(4) 0.23(4) 0.089(19) 0.03(2) -0.08(2) -0.13(3)
O11 0.22(3) 0.29(4) 0.072(14) 0.04(2) -0.063(18) -0.06(3)
O12 0.37(6) 0.34(5) 0.12(2) -0.07(3) -0.09(3) -0.18(4)
C39 0.33(6) 0.18(4) 0.12(2) 0.10(2) -0.16(3) -0.18(4)
C40 0.27(4) 0.10(2) 0.11(2) 0.052(16) -0.13(3) -0.12(3)
O13 0.041(7) 0.053(6) 0.032(5) -0.002(4) 0.001(4) -0.001(5)
C41 0.062(13) 0.054(10) 0.049(9) -0.006(7) 0.007(8) -0.004(9)
S1 0.055(3) 0.0307(17) 0.048(2) -0.0028(14) 0.0004(17) -0.0038(16)
O14 0.060(8) 0.041(6) 0.053(6) -0.006(5) 0.010(5) -0.011(5)
O15 0.104(12) 0.051(7) 0.051(7) -0.006(5) -0.001(7) -0.001(7)
O16 0.106(13) 0.037(6) 0.081(9) -0.016(6) -0.009(8) -0.017(7)
C42 0.049(14) 0.059(12) 0.122(19) 0.009(12) -0.016(12) 0.016(10)
F1 0.045(8) 0.069(8) 0.177(15) 0.029(8) -0.012(8) -0.018(6)
F2 0.105(14) 0.112(13) 0.192(19) 0.062(13) -0.076(13) -0.008(10)
F3 0.079(12) 0.085(11) 0.28(3) -0.004(13) 0.068(14) 0.024(9)
S2 0.057(3) 0.0287(16) 0.0397(17) -0.0003(13) -0.0007(16) -0.0047(16)
O17 0.060(8) 0.045(6) 0.035(5) 0.002(4) 0.003(5) 0.012(5)
O18 0.072(9) 0.034(5) 0.051(6) 0.004(4) -0.015(6) -0.013(5)
O19 0.066(9) 0.050(7) 0.047(6) -0.002(5) 0.010(6) -0.004(6)
C43 0.059(13) 0.042(9) 0.065(10) 0.005(7) 0.012(9) -0.023(8)
F4 0.076(9) 0.059(7) 0.105(9) -0.020(6) -0.024(7) -0.018(6)
F5 0.060(8) 0.064(7) 0.089(8) 0.001(6) 0.006(6) 0.004(6)
F6 0.082(9) 0.081(8) 0.070(7) 0.024(6) -0.024(6) -0.004(6)
S3 0.032(2) 0.044(2) 0.052(2) -0.0007(15) -0.0043(16) -0.0070(16)
O20 0.029(7) 0.058(7) 0.056(6) -0.002(5) -0.002(5) -0.011(5)
O21 0.25(2) 0.026(6) 0.030(5) 0.007(4) -0.028(9) -0.020(9)
O22 0.043(8) 0.045(7) 0.095(9) 0.014(6) -0.009(7) -0.006(5)
C44 0.039(11) 0.067(12) 0.058(10) 0.001(8) 0.002(8) -0.013(9)
F7 0.063(8) 0.109(9) 0.046(5) 0.005(5) 0.006(5) -0.020(7)
F8 0.058(8) 0.107(10) 0.070(7) -0.030(6) -0.008(6) -0.023(7)
F9 0.065(9) 0.080(8) 0.104(9) -0.020(7) 0.007(7) 0.017(7)
O23 0.061(10) 0.050(8) 0.121(12) 0.013(8) 0.002(8) 0.009(7)
C45 0.10(2) 0.059(13) 0.13(2) 0.022(13) -0.061(17) -0.015(12)
O24 0.098(12) 0.061(8) 0.060(8) -0.002(6) -0.001(8) -0.003(8)
C46 0.10(2) 0.12(2) 0.061(12) -0.014(13) -0.005(13) -0.047(17)

loop_
_atom_type_symbol
_atom_type_description
_atom_type_scat_dispersion_real
_atom_type_scat_dispersion_imag
_atom_type_scat_source
C C 0.0033 0.0016 'International Tables Vol C Tables 4.2.6.8 and 6.1.1.4'
H H 0.0000 0.0000 'International Tables Vol C Tables 4.2.6.8 and 6.1.1.4'
N N 0.0061 0.0033 'International Tables Vol C Tables 4.2.6.8 and 6.1.1.4'
O O 0.0106 0.0060 'International Tables Vol C Tables 4.2.6.8 and 6.1.1.4'
F F 0.0171 0.0103 'International Tables Vol C Tables 4.2.6.8 and 6.1.1.4'
S S 0.1246 0.1234 'International Tables Vol C Tables 4.2.6.8 and 6.1.1.4'
Eu Eu -0.1578 3.6682 'International Tables Vol C Tables 4.2.6.8 and 6.1.1.4'

loop_
_geom_angle_atom_site_label_1
_geom_angle_atom_site_label_2
_geom_angle_atom_site_label_3
_geom_angle
_geom_angle_site_symmetry_1
_geom_angle_site_symmetry_3
_geom_angle_publ_flag
O4 Eu1 O10 138.2(3) . . ?
O4 Eu1 O7 82.8(3) . . ?
O10 Eu1 O7 85.7(3) . . ?
O4 Eu1 O1 83.1(3) . . ?
O10 Eu1 O1 81.3(3) . . ?
O7 Eu1 O1 141.1(3) . . ?
O4 Eu1 O13 71.5(3) . . ?
O10 Eu1 O13 66.8(4) . . ?
O7 Eu1 O13 70.8(3) . . ?
O1 Eu1 O13 70.4(3) . . ?
O4 Eu1 N1 122.6(4) . . ?
O10 Eu1 N1 83.2(4) . . ?
O7 Eu1 N1 150.8(3) . . ?
O1 Eu1 N1 63.2(3) . . ?
O13 Eu1 N1 127.7(4) . . ?
O4 Eu1 N2 63.5(3) . . ?
O10 Eu1 N2 151.0(4) . . ?
O7 Eu1 N2 120.6(3) . . ?
O1 Eu1 N2 84.1(3) . . ?
O13 Eu1 N2 130.3(4) . . ?
N1 Eu1 N2 67.8(4) . . ?
O4 Eu1 N4 152.8(4) . . ?
O10 Eu1 N4 63.5(3) . . ?
O7 Eu1 N4 83.4(3) . . ?
O1 Eu1 N4 121.5(4) . . ?
O13 Eu1 N4 125.0(4) . . ?
N1 Eu1 N4 67.4(4) . . ?
N2 Eu1 N4 104.6(3) . . ?
O4 Eu1 N3 84.8(4) . . ?
O10 Eu1 N3 123.7(3) . . ?
O7 Eu1 N3 61.8(3) . . ?
O1 Eu1 N3 151.5(3) . . ?
O13 Eu1 N3 129.0(3) . . ?
N1 Eu1 N3 103.2(3) . . ?
N2 Eu1 N3 67.4(3) . . ?
N4 Eu1 N3 68.0(4) . . ?
O4 Eu1 C18 19.2(3) . . ?
O10 Eu1 C18 145.7(3) . . ?
O7 Eu1 C18 101.0(3) . . ?
O1 Eu1 C18 72.5(4) . . ?
O13 Eu1 C18 83.5(4) . . ?
N1 Eu1 C18 103.4(4) . . ?
N2 Eu1 C18 47.8(3) . . ?
N4 Eu1 C18 150.3(3) . . ?
N3 Eu1 C18 88.0(4) . . ?
O4 Eu1 C26 71.6(3) . . ?
O10 Eu1 C26 103.9(4) . . ?
O7 Eu1 C26 18.6(3) . . ?
O1 Eu1 C26 147.3(3) . . ?
O13 Eu1 C26 81.9(3) . . ?
N1 Eu1 C26 148.8(3) . . ?
N2 Eu1 C26 101.9(4) . . ?
N4 Eu1 C26 88.4(4) . . ?
N3 Eu1 C26 47.5(3) . . ?
C18 Eu1 C26 87.8(4) . . ?
O4 Eu1 C10 101.1(4) . . ?
O10 Eu1 C10 71.4(4) . . ?
O7 Eu1 C10 149.7(3) . . ?
O1 Eu1 C10 19.0(3) . . ?
O13 Eu1 C10 81.9(3) . . ?
N1 Eu1 C10 47.3(3) . . ?
N2 Eu1 C10 87.0(3) . . ?
N4 Eu1 C10 102.6(4) . . ?
N3 Eu1 C10 148.1(3) . . ?
C18 Eu1 C10 88.4(4) . . ?
C26 Eu1 C10 163.7(3) . . ?
C9 N1 C8 109.1(12) . . ?
C9 N1 C1 106.2(11) . . ?
C8 N1 C1 109.8(11) . . ?
C9 N1 Eu1 105.4(8) . . ?
C8 N1 Eu1 114.3(8) . . ?
C1 N1 Eu1 111.6(9) . . ?
N1 C1 C2 111.5(11) . . ?
N2 C2 C1 111.1(11) . . ?
C3 N2 C17 109.8(11) . . ?
C3 N2 C2 108.0(11) . . ?
C17 N2 C2 109.7(10) . . ?
C3 N2 Eu1 111.5(7) . . ?
C17 N2 Eu1 104.2(8) . . ?
C2 N2 Eu1 113.5(8) . . ?
N2 C3 C4 112.9(12) . . ?
C3 C4 N3 110.9(11) . . ?
C25 N3 C5 108.9(11) . . ?
C25 N3 C4 111.3(11) . . ?
C5 N3 C4 110.5(10) . . ?
C25 N3 Eu1 105.4(8) . . ?
C5 N3 Eu1 109.2(9) . . ?
C4 N3 Eu1 111.5(8) . . ?
N3 C5 C6 114.9(12) . . ?
N4 C6 C5 110.6(11) . . ?
C33 N4 C6 110.4(11) . . ?
C33 N4 C7 106.2(12) . . ?
C6 N4 C7 107.5(11) . . ?
C33 N4 Eu1 105.9(8) . . ?
C6 N4 Eu1 113.7(9) . . ?
C7 N4 Eu1 112.9(8) . . ?
N4 C7 C8 110.1(11) . . ?
N1 C8 C7 112.0(11) . . ?
N1 C9 C10 108.1(13) . . ?
O1 C10 N5 125.4(13) . . ?
O1 C10 C9 120.2(12) . . ?
N5 C10 C9 114.3(12) . . ?
O1 C10 Eu1 40.5(6) . . ?
N5 C10 Eu1 161.0(9) . . ?
C9 C10 Eu1 80.8(8) . . ?
C10 O1 Eu1 120.6(9) . . ?
C10 N5 C11 126.8(14) . . ?
C12 C11 C16 120.9(15) . . ?
C12 C11 N5 124.0(14) . . ?
C16 C11 N5 115.0(15) . . ?
C11 C12 C13 120.5(16) . . ?
C14 C13 C12 117.7(18) . . ?
C13 C14 C15 122.5(15) . . ?
C13 C14 N6 117.5(18) . . ?
C15 C14 N6 120.1(16) . . ?
O2 N6 O3 121.6(18) . . ?
O2 N6 C14 119.1(18) . . ?
O3 N6 C14 119(2) . . ?
C16 C15 C14 118.5(17) . . ?
C15 C16 C11 119.6(18) . . ?
N2 C17 C18 107.5(11) . . ?
O4 C18 N7 125.1(13) . . ?
O4 C18 C17 119.2(13) . . ?
N7 C18 C17 115.7(12) . . ?
O4 C18 Eu1 39.5(7) . . ?
N7 C18 Eu1 160.0(9) . . ?
C17 C18 Eu1 80.9(8) . . ?
C18 O4 Eu1 121.2(9) . . ?
C18 N7 C19 127.9(12) . . ?
C20 C19 C24 120.3(14) . . ?
C20 C19 N7 117.0(13) . . ?
C24 C19 N7 122.7(13) . . ?
C21 C20 C19 119.7(15) . . ?
C22 C21 C20 120.4(14) . . ?
C21 C22 C23 121.4(14) . . ?
C21 C22 N8 121.6(14) . . ?
C23 C22 N8 117.0(15) . . ?
O6 N8 O5 123.6(15) . . ?
O6 N8 C22 119.7(15) . . ?
O5 N8 C22 116.7(15) . . ?
C24 C23 C22 117.2(15) . . ?
C23 C24 C19 120.9(14) . . ?
N3 C25 C26 109.6(11) . . ?
O7 C26 N9 125.8(14) . . ?
O7 C26 C25 117.6(11) . . ?
N9 C26 C25 116.6(14) . . ?
O7 C26 Eu1 39.4(5) . . ?
N9 C26 Eu1 154.9(10) . . ?
C25 C26 Eu1 81.2(7) . . ?
C26 O7 Eu1 122.0(8) . . ?
C26 N9 C27 127.4(17) . . ?
C28 C27 N9 124.4(18) . . ?
C28 C27 C32 121.4(19) . . ?
N9 C27 C32 114(2) . . ?
C27 C28 C29 121(2) . . ?
C30 C29 C28 118(3) . . ?
C29 C30 C31 124(2) . . ?
C29 C30 N10 125(3) . . ?
C31 C30 N10 111(3) . . ?
O9 N10 O8 120(3) . . ?
O9 N10 C30 130(4) . . ?
O8 N10 C30 110(3) . . ?
C30 C31 C32 121(2) . . ?
C27 C32 C31 114(3) . . ?
N4 C33 C34 109.4(11) . . ?
O10 C34 N11 123.6(13) . . ?
O10 C34 C33 118.1(12) . . ?
N11 C34 C33 118.4(13) . . ?
O10 C34 Eu1 40.1(7) . . ?
N11 C34 Eu1 157.7(11) . . ?
C33 C34 Eu1 80.3(8) . . ?
C34 O10 Eu1 119.7(9) . . ?
C34 N11 C35 127.1(14) . . ?
C40 C35 N11 126(2) . . ?
C40 C35 C36 117(2) . . ?
N11 C35 C36 116(2) . . ?
C37 C36 C35 119(3) . . ?
C38 C37 C36 122(3) . . ?
C37 C38 C39 118(3) . . ?
C37 C38 N12 120(4) . . ?
C39 C38 N12 121(4) . . ?
O11 N12 O12 128(3) . . ?
O11 N12 C38 115(4) . . ?
O12 N12 C38 117(4) . . ?
C38 C39 C40 121(4) . . ?
C35 C40 C39 122(3) . . ?
C41 O13 Eu1 134.7(10) . . ?
O14 S1 O16 116.0(8) . . ?
O14 S1 O15 112.5(8) . . ?
O16 S1 O15 114.5(8) . . ?
O14 S1 C42 103.8(10) . . ?
O16 S1 C42 105.1(10) . . ?
O15 S1 C42 103.1(11) . . ?
F1 C42 F2 108(2) . . ?
F1 C42 F3 106(2) . . ?
F2 C42 F3 107.8(19) . . ?
F1 C42 S1 113.8(14) . . ?
F2 C42 S1 111.1(18) . . ?
F3 C42 S1 109(2) . . ?
O19 S2 O17 116.1(7) . . ?
O19 S2 O18 114.9(8) . . ?
O17 S2 O18 114.3(7) . . ?
O19 S2 C43 103.9(8) . . ?
O17 S2 C43 102.6(8) . . ?
O18 S2 C43 102.5(8) . . ?
F6 C43 F5 104.7(16) . . ?
F6 C43 F4 105.5(16) . . ?
F5 C43 F4 106.1(14) . . ?
F6 C43 S2 114.7(12) . . ?
F5 C43 S2 112.7(13) . . ?
F4 C43 S2 112.4(14) . . ?
O20 S3 O22 113.8(8) . . ?
O20 S3 O21 116.7(6) . . ?
O22 S3 O21 115.3(7) . . ?
O20 S3 C44 104.0(8) . . ?
O22 S3 C44 104.1(9) . . ?
O21 S3 C44 100.3(8) . . ?
F9 C44 F8 110.5(17) . . ?
F9 C44 F7 104.2(16) . . ?
F8 C44 F7 107.7(15) . . ?
F9 C44 S3 111.2(13) . . ?
F8 C44 S3 110.8(13) . . ?
F7 C44 S3 112.2(13) . . ?

loop_
_geom_bond_atom_site_label_1
_geom_bond_atom_site_label_2
_geom_bond_distance
_geom_bond_site_symmetry_2
_geom_bond_publ_flag
Eu1 O4 2.390(10) . ?
Eu1 O10 2.407(10) . ?
Eu1 O7 2.417(8) . ?
Eu1 O1 2.441(9) . ?
Eu1 O13 2.451(9) . ?
Eu1 N1 2.620(13) . ?
Eu1 N2 2.625(11) . ?
Eu1 N4 2.636(12) . ?
Eu1 N3 2.662(11) . ?
Eu1 C18 3.212(16) . ?
Eu1 C26 3.230(14) . ?
Eu1 C10 3.237(13) . ?
N1 C9 1.491(18) . ?
N1 C8 1.499(18) . ?
N1 C1 1.499(19) . ?
C1 C2 1.52(2) . ?
C2 N2 1.497(17) . ?
N2 C3 1.459(19) . ?
N2 C17 1.496(16) . ?
C3 C4 1.495(19) . ?
C4 N3 1.498(17) . ?
N3 C25 1.450(18) . ?
N3 C5 1.482(19) . ?
C5 C6 1.51(2) . ?
C6 N4 1.487(18) . ?
N4 C33 1.461(17) . ?
N4 C7 1.507(18) . ?
C7 C8 1.53(2) . ?
C9 C10 1.50(2) . ?
C10 O1 1.221(17) . ?
C10 N5 1.365(18) . ?
N5 C11 1.413(18) . ?
C11 C12 1.36(2) . ?
C11 C16 1.39(2) . ?
C12 C13 1.39(2) . ?
C13 C14 1.37(2) . ?
C14 C15 1.38(3) . ?
C14 N6 1.48(2) . ?
N6 O2 1.20(2) . ?
N6 O3 1.26(2) . ?
C15 C16 1.37(2) . ?
C17 C18 1.508(19) . ?
C18 O4 1.238(17) . ?
C18 N7 1.345(19) . ?
N7 C19 1.418(19) . ?
C19 C20 1.38(2) . ?
C19 C24 1.40(2) . ?
C20 C21 1.38(2) . ?
C21 C22 1.36(2) . ?
C22 C23 1.43(2) . ?
C22 N8 1.46(2) . ?
N8 O6 1.190(19) . ?
N8 O5 1.231(19) . ?
C23 C24 1.37(2) . ?
C25 C26 1.522(19) . ?
C26 O7 1.217(17) . ?
C26 N9 1.337(18) . ?
N9 C27 1.41(2) . ?
C27 C28 1.35(3) . ?
C27 C32 1.43(3) . ?
C28 C29 1.44(2) . ?
C29 C30 1.31(4) . ?
C30 C31 1.33(4) . ?
C30 N10 1.43(3) . ?
N10 O9 1.10(4) . ?
N10 O8 1.35(5) . ?
C31 C32 1.48(4) . ?
C33 C34 1.518(19) . ?
C34 O10 1.294(18) . ?
C34 N11 1.30(2) . ?
N11 C35 1.41(2) . ?
C35 C40 1.33(4) . ?
C35 C36 1.42(3) . ?
C36 C37 1.38(4) . ?
C37 C38 1.33(5) . ?
C38 C39 1.35(5) . ?
C38 N12 1.44(4) . ?
N12 O11 1.20(5) . ?
N12 O12 1.23(5) . ?
C39 C40 1.38(3) . ?
O13 C41 1.42(2) . ?
S1 O14 1.425(11) . ?
S1 O16 1.438(13) . ?
S1 O15 1.457(13) . ?
S1 C42 1.78(2) . ?
C42 F1 1.31(3) . ?
C42 F2 1.33(3) . ?
C42 F3 1.34(3) . ?
S2 O19 1.436(12) . ?
S2 O17 1.442(11) . ?
S2 O18 1.451(11) . ?
S2 C43 1.77(2) . ?
C43 F6 1.33(2) . ?
C43 F5 1.36(2) . ?
C43 F4 1.36(2) . ?
S3 O20 1.408(12) . ?
S3 O22 1.430(12) . ?
S3 O21 1.59(2) . ?
S3 C44 1.843(19) . ?
C44 F9 1.28(2) . ?
C44 F8 1.30(2) . ?
C44 F7 1.34(2) . ?
O23 C45 1.43(2) . ?
O24 C46 1.49(3) . ?

loop_
_geom_hbond_atom_site_label_D
_geom_hbond_atom_site_label_H
_geom_hbond_atom_site_label_A
_geom_hbond_distance_DH
_geom_hbond_distance_HA
_geom_hbond_distance_DA
_geom_hbond_angle_DHA
_geom_hbond_site_symmetry_A
N5 H5 O20 0.88 1.96 2.825(17) 168.2 .
N7 H7 O24 0.88 1.96 2.774(18) 152.3 .
N9 H9 O23 0.88 1.87 2.74(2) 167.2 .
N11 H11 O18 0.88 1.93 2.786(17) 162.6 .
O13 H13A O3 0.84 2.00 2.696(18) 139.0 2_556
O23 H23A O22 0.84 2.01 2.792(19) 155.5 1_455
O24 H24A O15 0.84 2.15 2.773(18) 131.3 1_545

loop_
_geom_torsion_atom_site_label_1
_geom_torsion_atom_site_label_2
_geom_torsion_atom_site_label_3
_geom_torsion_atom_site_label_4
_geom_torsion
_geom_torsion_site_symmetry_1
_geom_torsion_site_symmetry_2
_geom_torsion_site_symmetry_3
_geom_torsion_site_symmetry_4
_geom_torsion_publ_flag
O4 Eu1 N1 C9 -99.5(9) . . . . ?
O10 Eu1 N1 C9 45.2(9) . . . . ?
O7 Eu1 N1 C9 113.5(9) . . . . ?
O1 Eu1 N1 C9 -38.5(8) . . . . ?
O13 Eu1 N1 C9 -8.5(11) . . . . ?
N2 Eu1 N1 C9 -133.1(9) . . . . ?
N4 Eu1 N1 C9 109.2(9) . . . . ?
N3 Eu1 N1 C9 168.3(9) . . . . ?
C18 Eu1 N1 C9 -100.6(9) . . . . ?
C26 Eu1 N1 C9 150.9(9) . . . . ?
C10 Eu1 N1 C9 -25.7(8) . . . . ?
O4 Eu1 N1 C8 140.7(9) . . . . ?
O10 Eu1 N1 C8 -74.7(9) . . . . ?
O7 Eu1 N1 C8 -6.3(14) . . . . ?
O1 Eu1 N1 C8 -158.3(11) . . . . ?
O13 Eu1 N1 C8 -128.3(9) . . . . ?
N2 Eu1 N1 C8 107.1(10) . . . . ?
N4 Eu1 N1 C8 -10.6(9) . . . . ?
N3 Eu1 N1 C8 48.5(10) . . . . ?
C18 Eu1 N1 C8 139.6(9) . . . . ?
C26 Eu1 N1 C8 31.1(14) . . . . ?
C10 Eu1 N1 C8 -145.5(11) . . . . ?
O4 Eu1 N1 C1 15.4(10) . . . . ?
O10 Eu1 N1 C1 160.0(8) . . . . ?
O7 Eu1 N1 C1 -131.6(9) . . . . ?
O1 Eu1 N1 C1 76.4(8) . . . . ?
O13 Eu1 N1 C1 106.4(9) . . . . ?
N2 Eu1 N1 C1 -18.2(8) . . . . ?
N4 Eu1 N1 C1 -135.9(9) . . . . ?
N3 Eu1 N1 C1 -76.8(8) . . . . ?
C18 Eu1 N1 C1 14.3(9) . . . . ?
C26 Eu1 N1 C1 -94.2(10) . . . . ?
C10 Eu1 N1 C1 89.2(9) . . . . ?
C9 N1 C1 C2 160.4(12) . . . . ?
C8 N1 C1 C2 -81.8(15) . . . . ?
Eu1 N1 C1 C2 46.0(13) . . . . ?
N1 C1 C2 N2 -57.1(15) . . . . ?
C1 C2 N2 C3 162.6(11) . . . . ?
C1 C2 N2 C17 -77.7(14) . . . . ?
C1 C2 N2 Eu1 38.4(13) . . . . ?
O4 Eu1 N2 C3 78.5(9) . . . . ?
O10 Eu1 N2 C3 -136.5(9) . . . . ?
O7 Eu1 N2 C3 15.7(10) . . . . ?
O1 Eu1 N2 C3 163.7(9) . . . . ?
O13 Eu1 N2 C3 105.7(9) . . . . ?
N1 Eu1 N2 C3 -132.9(9) . . . . ?
N4 Eu1 N2 C3 -75.2(9) . . . . ?
N3 Eu1 N2 C3 -17.1(8) . . . . ?
C18 Eu1 N2 C3 92.0(9) . . . . ?
C26 Eu1 N2 C3 16.2(9) . . . . ?
C10 Eu1 N2 C3 -177.5(9) . . . . ?
O4 Eu1 N2 C17 -40.0(8) . . . . ?
O10 Eu1 N2 C17 105.1(9) . . . . ?
O7 Eu1 N2 C17 -102.7(8) . . . . ?
O1 Eu1 N2 C17 45.3(8) . . . . ?
O13 Eu1 N2 C17 -12.7(10) . . . . ?
N1 Eu1 N2 C17 108.7(9) . . . . ?
N4 Eu1 N2 C17 166.3(8) . . . . ?
N3 Eu1 N2 C17 -135.5(9) . . . . ?
C18 Eu1 N2 C17 -26.4(8) . . . . ?
C26 Eu1 N2 C17 -102.2(8) . . . . ?
C10 Eu1 N2 C17 64.0(8) . . . . ?
O4 Eu1 N2 C2 -159.2(10) . . . . ?
O10 Eu1 N2 C2 -14.2(13) . . . . ?
O7 Eu1 N2 C2 138.0(8) . . . . ?
O1 Eu1 N2 C2 -74.0(9) . . . . ?
O13 Eu1 N2 C2 -132.0(8) . . . . ?
N1 Eu1 N2 C2 -10.6(8) . . . . ?
N4 Eu1 N2 C2 47.1(9) . . . . ?
N3 Eu1 N2 C2 105.2(9) . . . . ?
C18 Eu1 N2 C2 -145.7(10) . . . . ?
C26 Eu1 N2 C2 138.5(9) . . . . ?
C10 Eu1 N2 C2 -55.2(9) . . . . ?
C17 N2 C3 C4 161.4(11) . . . . ?
C2 N2 C3 C4 -79.0(13) . . . . ?
Eu1 N2 C3 C4 46.4(13) . . . . ?
N2 C3 C4 N3 -59.7(16) . . . . ?
C3 C4 N3 C25 -77.3(15) . . . . ?
C3 C4 N3 C5 161.6(13) . . . . ?
C3 C4 N3 Eu1 40.1(14) . . . . ?
O4 Eu1 N3 C25 45.2(8) . . . . ?
O10 Eu1 N3 C25 -101.8(8) . . . . ?
O7 Eu1 N3 C25 -39.4(7) . . . . ?
O1 Eu1 N3 C25 110.2(9) . . . . ?
O13 Eu1 N3 C25 -15.7(10) . . . . ?
N1 Eu1 N3 C25 167.6(8) . . . . ?
N2 Eu1 N3 C25 108.7(8) . . . . ?
N4 Eu1 N3 C25 -133.7(9) . . . . ?
C18 Eu1 N3 C25 64.2(8) . . . . ?
C26 Eu1 N3 C25 -24.6(7) . . . . ?
C10 Eu1 N3 C25 147.9(8) . . . . ?
O4 Eu1 N3 C5 162.0(9) . . . . ?
O10 Eu1 N3 C5 15.0(10) . . . . ?
O7 Eu1 N3 C5 77.5(8) . . . . ?
O1 Eu1 N3 C5 -132.9(9) . . . . ?
O13 Eu1 N3 C5 101.1(9) . . . . ?
N1 Eu1 N3 C5 -75.6(9) . . . . ?
N2 Eu1 N3 C5 -134.5(9) . . . . ?
N4 Eu1 N3 C5 -16.9(8) . . . . ?
C18 Eu1 N3 C5 -178.9(9) . . . . ?
C26 Eu1 N3 C5 92.3(9) . . . . ?
C10 Eu1 N3 C5 -95.3(10) . . . . ?
O4 Eu1 N3 C4 -75.6(9) . . . . ?
O10 Eu1 N3 C4 137.3(8) . . . . ?
O7 Eu1 N3 C4 -160.2(10) . . . . ?
O1 Eu1 N3 C4 -10.6(13) . . . . ?
O13 Eu1 N3 C4 -136.6(8) . . . . ?
N1 Eu1 N3 C4 46.7(9) . . . . ?
N2 Eu1 N3 C4 -12.2(8) . . . . ?
N4 Eu1 N3 C4 105.4(9) . . . . ?
C18 Eu1 N3 C4 -56.6(9) . . . . ?
C26 Eu1 N3 C4 -145.4(11) . . . . ?
C10 Eu1 N3 C4 27.0(13) . . . . ?
C25 N3 C5 C6 160.1(11) . . . . ?
C4 N3 C5 C6 -77.5(15) . . . . ?
Eu1 N3 C5 C6 45.4(13) . . . . ?
N3 C5 C6 N4 -57.5(15) . . . . ?
C5 C6 N4 C33 -81.3(14) . . . . ?
C5 C6 N4 C7 163.2(11) . . . . ?
C5 C6 N4 Eu1 37.5(13) . . . . ?
O4 Eu1 N4 C33 108.1(10) . . . . ?
O10 Eu1 N4 C33 -40.2(8) . . . . ?
O7 Eu1 N4 C33 48.2(9) . . . . ?
O1 Eu1 N4 C33 -99.8(9) . . . . ?
O13 Eu1 N4 C33 -12.7(10) . . . . ?
N1 Eu1 N4 C33 -133.9(10) . . . . ?
N2 Eu1 N4 C33 168.2(9) . . . . ?
N3 Eu1 N4 C33 110.4(9) . . . . ?
C18 Eu1 N4 C33 148.9(9) . . . . ?
C26 Eu1 N4 C33 66.2(9) . . . . ?
C10 Eu1 N4 C33 -101.6(9) . . . . ?
O4 Eu1 N4 C6 -13.2(13) . . . . ?
O10 Eu1 N4 C6 -161.5(10) . . . . ?
O7 Eu1 N4 C6 -73.1(9) . . . . ?
O1 Eu1 N4 C6 138.9(8) . . . . ?
O13 Eu1 N4 C6 -134.0(8) . . . . ?
N1 Eu1 N4 C6 104.8(9) . . . . ?
N2 Eu1 N4 C6 46.9(9) . . . . ?
N3 Eu1 N4 C6 -10.9(8) . . . . ?
C18 Eu1 N4 C6 27.6(13) . . . . ?
C26 Eu1 N4 C6 -55.1(9) . . . . ?
C10 Eu1 N4 C6 137.1(8) . . . . ?
O4 Eu1 N4 C7 -136.1(9) . . . . ?
O10 Eu1 N4 C7 75.6(9) . . . . ?
O7 Eu1 N4 C7 164.0(9) . . . . ?
O1 Eu1 N4 C7 16.0(10) . . . . ?
O13 Eu1 N4 C7 103.1(9) . . . . ?
N1 Eu1 N4 C7 -18.1(9) . . . . ?
N2 Eu1 N4 C7 -76.0(9) . . . . ?
N3 Eu1 N4 C7 -133.8(10) . . . . ?
C18 Eu1 N4 C7 -95.3(11) . . . . ?
C26 Eu1 N4 C7 -177.9(9) . . . . ?
C10 Eu1 N4 C7 14.2(9) . . . . ?
C33 N4 C7 C8 160.1(11) . . . . ?
C6 N4 C7 C8 -81.8(13) . . . . ?
Eu1 N4 C7 C8 44.4(13) . . . . ?
C9 N1 C8 C7 -79.5(14) . . . . ?
C1 N1 C8 C7 164.5(12) . . . . ?
Eu1 N1 C8 C7 38.2(14) . . . . ?
N4 C7 C8 N1 -55.3(15) . . . . ?
C8 N1 C9 C10 169.6(11) . . . . ?
C1 N1 C9 C10 -72.1(14) . . . . ?
Eu1 N1 C9 C10 46.4(12) . . . . ?
N1 C9 C10 O1 -25.6(18) . . . . ?
N1 C9 C10 N5 157.2(12) . . . . ?
N1 C9 C10 Eu1 -35.0(9) . . . . ?
O4 Eu1 C10 O1 -18.1(11) . . . . ?
O10 Eu1 C10 O1 119.3(11) . . . . ?
O7 Eu1 C10 O1 76.6(13) . . . . ?
O13 Eu1 C10 O1 51.1(10) . . . . ?
N1 Eu1 C10 O1 -142.5(12) . . . . ?
N2 Eu1 C10 O1 -80.3(10) . . . . ?
N4 Eu1 C10 O1 175.3(10) . . . . ?
N3 Eu1 C10 O1 -116.1(11) . . . . ?
C18 Eu1 C10 O1 -32.5(10) . . . . ?
C26 Eu1 C10 O1 43.8(19) . . . . ?
O4 Eu1 C10 N5 -67(3) . . . . ?
O10 Eu1 C10 N5 71(3) . . . . ?
O7 Eu1 C10 N5 28(4) . . . . ?
O1 Eu1 C10 N5 -49(3) . . . . ?
O13 Eu1 C10 N5 2(3) . . . . ?
N1 Eu1 C10 N5 169(3) . . . . ?
N2 Eu1 C10 N5 -129(3) . . . . ?
N4 Eu1 C10 N5 127(3) . . . . ?
N3 Eu1 C10 N5 -165(3) . . . . ?
C18 Eu1 C10 N5 -81(3) . . . . ?
C26 Eu1 C10 N5 -5(4) . . . . ?
O4 Eu1 C10 C9 149.4(8) . . . . ?
O10 Eu1 C10 C9 -73.2(8) . . . . ?
O7 Eu1 C10 C9 -115.9(9) . . . . ?
O1 Eu1 C10 C9 167.5(15) . . . . ?
O13 Eu1 C10 C9 -141.4(9) . . . . ?
N1 Eu1 C10 C9 24.9(8) . . . . ?
N2 Eu1 C10 C9 87.1(8) . . . . ?
N4 Eu1 C10 C9 -17.2(9) . . . . ?
N3 Eu1 C10 C9 51.4(12) . . . . ?
C18 Eu1 C10 C9 134.9(8) . . . . ?
C26 Eu1 C10 C9 -148.7(12) . . . . ?
N5 C10 O1 Eu1 162.5(11) . . . . ?
C9 C10 O1 Eu1 -14.3(17) . . . . ?
O4 Eu1 O1 C10 162.2(11) . . . . ?
O10 Eu1 O1 C10 -56.7(10) . . . . ?
O7 Eu1 O1 C10 -128.5(10) . . . . ?
O13 Eu1 O1 C10 -125.1(11) . . . . ?
N1 Eu1 O1 C10 30.1(10) . . . . ?
N2 Eu1 O1 C10 98.2(10) . . . . ?
N4 Eu1 O1 C10 -5.4(12) . . . . ?
N3 Eu1 O1 C10 96.7(12) . . . . ?
C18 Eu1 O1 C10 145.7(11) . . . . ?
C26 Eu1 O1 C10 -158.9(10) . . . . ?
O1 C10 N5 C11 6(2) . . . . ?
C9 C10 N5 C11 -176.7(13) . . . . ?
Eu1 C10 N5 C11 43(4) . . . . ?
C10 N5 C11 C12 8(2) . . . . ?
C10 N5 C11 C16 -170.2(15) . . . . ?
C16 C11 C12 C13 1(3) . . . . ?
N5 C11 C12 C13 -177.2(16) . . . . ?
C11 C12 C13 C14 0(3) . . . . ?
C12 C13 C14 C15 -5(3) . . . . ?
C12 C13 C14 N6 176.4(17) . . . . ?
C13 C14 N6 O2 -8(3) . . . . ?
C15 C14 N6 O2 173(2) . . . . ?
C13 C14 N6 O3 168(2) . . . . ?
C15 C14 N6 O3 -11(3) . . . . ?
C13 C14 C15 C16 7(3) . . . . ?
N6 C14 C15 C16 -173.6(19) . . . . ?
C14 C15 C16 C11 -6(3) . . . . ?
C12 C11 C16 C15 2(3) . . . . ?
N5 C11 C16 C15 -179.7(18) . . . . ?
C3 N2 C17 C18 -72.1(14) . . . . ?
C2 N2 C17 C18 169.2(11) . . . . ?
Eu1 N2 C17 C18 47.4(12) . . . . ?
N2 C17 C18 O4 -26.3(18) . . . . ?
N2 C17 C18 N7 155.7(12) . . . . ?
N2 C17 C18 Eu1 -36.2(9) . . . . ?
O10 Eu1 C18 O4 79.5(12) . . . . ?
O7 Eu1 C18 O4 -19.0(11) . . . . ?
O1 Eu1 C18 O4 121.4(11) . . . . ?
O13 Eu1 C18 O4 49.9(10) . . . . ?
N1 Eu1 C18 O4 177.2(10) . . . . ?
N2 Eu1 C18 O4 -140.6(12) . . . . ?
N4 Eu1 C18 O4 -115.0(11) . . . . ?
N3 Eu1 C18 O4 -79.7(10) . . . . ?
C26 Eu1 C18 O4 -32.2(10) . . . . ?
C10 Eu1 C18 O4 131.9(10) . . . . ?
O4 Eu1 C18 N7 -47(3) . . . . ?
O10 Eu1 C18 N7 33(3) . . . . ?
O7 Eu1 C18 N7 -66(3) . . . . ?
O1 Eu1 C18 N7 75(3) . . . . ?
O13 Eu1 C18 N7 3(3) . . . . ?
N1 Eu1 C18 N7 131(3) . . . . ?
N2 Eu1 C18 N7 173(3) . . . . ?
N4 Eu1 C18 N7 -162(3) . . . . ?
N3 Eu1 C18 N7 -126(3) . . . . ?
C26 Eu1 C18 N7 -79(3) . . . . ?
C10 Eu1 C18 N7 85(3) . . . . ?
O4 Eu1 C18 C17 166.3(15) . . . . ?
O10 Eu1 C18 C17 -114.2(8) . . . . ?
O7 Eu1 C18 C17 147.3(8) . . . . ?
O1 Eu1 C18 C17 -72.3(8) . . . . ?
O13 Eu1 C18 C17 -143.8(8) . . . . ?
N1 Eu1 C18 C17 -16.5(8) . . . . ?
N2 Eu1 C18 C17 25.7(7) . . . . ?
N4 Eu1 C18 C17 51.3(12) . . . . ?
N3 Eu1 C18 C17 86.6(8) . . . . ?
C26 Eu1 C18 C17 134.1(8) . . . . ?
C10 Eu1 C18 C17 -61.8(8) . . . . ?
N7 C18 O4 Eu1 162.3(11) . . . . ?
C17 C18 O4 Eu1 -15.5(17) . . . . ?
O10 Eu1 O4 C18 -123.7(10) . . . . ?
O7 Eu1 O4 C18 161.2(11) . . . . ?
O1 Eu1 O4 C18 -55.1(10) . . . . ?
O13 Eu1 O4 C18 -126.7(11) . . . . ?
N1 Eu1 O4 C18 -3.3(12) . . . . ?
N2 Eu1 O4 C18 31.7(10) . . . . ?
N4 Eu1 O4 C18 101.1(12) . . . . ?
N3 Eu1 O4 C18 99.0(10) . . . . ?
C26 Eu1 O4 C18 145.8(11) . . . . ?
C10 Eu1 O4 C18 -49.3(11) . . . . ?
O4 C18 N7 C19 0(2) . . . . ?
C17 C18 N7 C19 178.2(14) . . . . ?
Eu1 C18 N7 C19 35(4) . . . . ?
C18 N7 C19 C20 -168.1(15) . . . . ?
C18 N7 C19 C24 14(2) . . . . ?
C24 C19 C20 C21 -4(2) . . . . ?
N7 C19 C20 C21 178.7(15) . . . . ?
C19 C20 C21 C22 2(3) . . . . ?
C20 C21 C22 C23 0(3) . . . . ?
C20 C21 C22 N8 -179.7(16) . . . . ?
C21 C22 N8 O6 175.0(17) . . . . ?
C23 C22 N8 O6 -5(2) . . . . ?
C21 C22 N8 O5 -2(2) . . . . ?
C23 C22 N8 O5 177.8(15) . . . . ?
C21 C22 C23 C24 -2(3) . . . . ?
N8 C22 C23 C24 178.3(15) . . . . ?
C22 C23 C24 C19 0(3) . . . . ?
C20 C19 C24 C23 2(2) . . . . ?
N7 C19 C24 C23 179.7(15) . . . . ?
C5 N3 C25 C26 -73.4(13) . . . . ?
C4 N3 C25 C26 164.6(11) . . . . ?
Eu1 N3 C25 C26 43.6(11) . . . . ?
N3 C25 C26 O7 -18.1(17) . . . . ?
N3 C25 C26 N9 165.1(12) . . . . ?
N3 C25 C26 Eu1 -33.7(9) . . . . ?
O4 Eu1 C26 O7 124.7(10) . . . . ?
O10 Eu1 C26 O7 -11.9(10) . . . . ?
O1 Eu1 C26 O7 83.6(12) . . . . ?
O13 Eu1 C26 O7 51.7(10) . . . . ?
N1 Eu1 C26 O7 -112.0(11) . . . . ?
N2 Eu1 C26 O7 -178.7(10) . . . . ?
N4 Eu1 C26 O7 -74.1(10) . . . . ?
N3 Eu1 C26 O7 -135.2(12) . . . . ?
C18 Eu1 C26 O7 135.4(10) . . . . ?
C10 Eu1 C26 O7 59.0(18) . . . . ?
O4 Eu1 C26 N9 60(3) . . . . ?
O10 Eu1 C26 N9 -77(3) . . . . ?
O7 Eu1 C26 N9 -65(3) . . . . ?
O1 Eu1 C26 N9 19(3) . . . . ?
O13 Eu1 C26 N9 -13(3) . . . . ?
N1 Eu1 C26 N9 -177(2) . . . . ?
N2 Eu1 C26 N9 117(3) . . . . ?
N4 Eu1 C26 N9 -139(3) . . . . ?
N3 Eu1 C26 N9 160(3) . . . . ?
C18 Eu1 C26 N9 71(3) . . . . ?
C10 Eu1 C26 N9 -6(4) . . . . ?
O4 Eu1 C26 C25 -77.3(8) . . . . ?
O10 Eu1 C26 C25 146.0(8) . . . . ?
O7 Eu1 C26 C25 158.0(15) . . . . ?
O1 Eu1 C26 C25 -118.4(9) . . . . ?
O13 Eu1 C26 C25 -150.4(8) . . . . ?
N1 Eu1 C26 C25 46.0(12) . . . . ?
N2 Eu1 C26 C25 -20.7(8) . . . . ?
N4 Eu1 C26 C25 83.9(8) . . . . ?
N3 Eu1 C26 C25 22.7(7) . . . . ?
C18 Eu1 C26 C25 -66.6(8) . . . . ?
C10 Eu1 C26 C25 -143.0(12) . . . . ?
N9 C26 O7 Eu1 151.7(11) . . . . ?
C25 C26 O7 Eu1 -24.7(16) . . . . ?
O4 Eu1 O7 C26 -51.8(10) . . . . ?
O10 Eu1 O7 C26 168.4(10) . . . . ?
O1 Eu1 O7 C26 -121.3(10) . . . . ?
O13 Eu1 O7 C26 -124.7(10) . . . . ?
N1 Eu1 O7 C26 100.6(11) . . . . ?
N2 Eu1 O7 C26 1.5(11) . . . . ?
N4 Eu1 O7 C26 104.6(10) . . . . ?
N3 Eu1 O7 C26 36.1(10) . . . . ?
C18 Eu1 O7 C26 -45.6(10) . . . . ?
C10 Eu1 O7 C26 -151.5(10) . . . . ?
O7 C26 N9 C27 -3(3) . . . . ?
C25 C26 N9 C27 173.9(15) . . . . ?
Eu1 C26 N9 C27 43(4) . . . . ?
C26 N9 C27 C28 4(3) . . . . ?
C26 N9 C27 C32 -174.7(18) . . . . ?
N9 C27 C28 C29 -177.4(18) . . . . ?
C32 C27 C28 C29 1(3) . . . . ?
C27 C28 C29 C30 -1(3) . . . . ?
C28 C29 C30 C31 -3(4) . . . . ?
C28 C29 C30 N10 180(2) . . . . ?
C29 C30 N10 O9 160(3) . . . . ?
C31 C30 N10 O9 -17(4) . . . . ?
C29 C30 N10 O8 -19(3) . . . . ?
C31 C30 N10 O8 163(3) . . . . ?
C29 C30 C31 C32 7(4) . . . . ?
N10 C30 C31 C32 -176(2) . . . . ?
C28 C27 C32 C31 2(3) . . . . ?
N9 C27 C32 C31 -180(2) . . . . ?
C30 C31 C32 C27 -6(4) . . . . ?
C6 N4 C33 C34 168.4(12) . . . . ?
C7 N4 C33 C34 -75.3(14) . . . . ?
Eu1 N4 C33 C34 45.0(13) . . . . ?
N4 C33 C34 O10 -20.4(19) . . . . ?
N4 C33 C34 N11 159.1(15) . . . . ?
N4 C33 C34 Eu1 -34.1(10) . . . . ?
O4 Eu1 C34 O10 79.4(12) . . . . ?
O7 Eu1 C34 O10 125.9(11) . . . . ?
O1 Eu1 C34 O10 -14.5(11) . . . . ?
O13 Eu1 C34 O10 52.7(10) . . . . ?
N1 Eu1 C34 O10 -76.6(11) . . . . ?
N2 Eu1 C34 O10 -111.5(11) . . . . ?
N4 Eu1 C34 O10 -137.6(12) . . . . ?
N3 Eu1 C34 O10 -179.6(10) . . . . ?
C18 Eu1 C34 O10 52.1(18) . . . . ?
C26 Eu1 C34 O10 134.5(11) . . . . ?
C10 Eu1 C34 O10 -29.2(11) . . . . ?
O4 Eu1 C34 N11 29(3) . . . . ?
O10 Eu1 C34 N11 -51(3) . . . . ?
O7 Eu1 C34 N11 75(3) . . . . ?
O1 Eu1 C34 N11 -65(3) . . . . ?
O13 Eu1 C34 N11 2(3) . . . . ?
N1 Eu1 C34 N11 -127(3) . . . . ?
N2 Eu1 C34 N11 -162(3) . . . . ?
N4 Eu1 C34 N11 172(3) . . . . ?
N3 Eu1 C34 N11 130(3) . . . . ?
C18 Eu1 C34 N11 1(4) . . . . ?
C26 Eu1 C34 N11 84(3) . . . . ?
C10 Eu1 C34 N11 -80(3) . . . . ?
O4 Eu1 C34 C33 -119.5(9) . . . . ?
O10 Eu1 C34 C33 161.0(16) . . . . ?
O7 Eu1 C34 C33 -73.1(8) . . . . ?
O1 Eu1 C34 C33 146.6(8) . . . . ?
O13 Eu1 C34 C33 -146.3(9) . . . . ?
N1 Eu1 C34 C33 84.4(8) . . . . ?
N2 Eu1 C34 C33 49.6(12) . . . . ?
N4 Eu1 C34 C33 23.4(8) . . . . ?
N3 Eu1 C34 C33 -18.5(9) . . . . ?
C18 Eu1 C34 C33 -146.8(11) . . . . ?
C26 Eu1 C34 C33 -64.5(8) . . . . ?
C10 Eu1 C34 C33 131.8(8) . . . . ?
N11 C34 O10 Eu1 159.3(14) . . . . ?
C33 C34 O10 Eu1 -21.3(17) . . . . ?
O4 Eu1 O10 C34 -125.1(10) . . . . ?
O7 Eu1 O10 C34 -51.1(10) . . . . ?
O1 Eu1 O10 C34 165.6(11) . . . . ?
O13 Eu1 O10 C34 -122.0(11) . . . . ?
N1 Eu1 O10 C34 101.8(11) . . . . ?
N2 Eu1 O10 C34 105.1(12) . . . . ?
N4 Eu1 O10 C34 33.7(10) . . . . ?
N3 Eu1 O10 C34 0.5(12) . . . . ?
C18 Eu1 O10 C34 -154.3(10) . . . . ?
C26 Eu1 O10 C34 -47.3(11) . . . . ?
C10 Eu1 O10 C34 149.0(11) . . . . ?
O10 C34 N11 C35 -5(3) . . . . ?
C33 C34 N11 C35 176(2) . . . . ?
Eu1 C34 N11 C35 32(5) . . . . ?
C34 N11 C35 C40 30(4) . . . . ?
C34 N11 C35 C36 -155(2) . . . . ?
C40 C35 C36 C37 -2(4) . . . . ?
N11 C35 C36 C37 -178(3) . . . . ?
C35 C36 C37 C38 -1(5) . . . . ?
C36 C37 C38 C39 3(6) . . . . ?
C36 C37 C38 N12 -177(3) . . . . ?
C37 C38 N12 O11 169(4) . . . . ?
C39 C38 N12 O11 -10(7) . . . . ?
C37 C38 N12 O12 -8(7) . . . . ?
C39 C38 N12 O12 173(5) . . . . ?
C37 C38 C39 C40 -1(7) . . . . ?
N12 C38 C39 C40 179(4) . . . . ?
N11 C35 C40 C39 179(3) . . . . ?
C36 C35 C40 C39 4(5) . . . . ?
C38 C39 C40 C35 -3(7) . . . . ?
O4 Eu1 O13 C41 -29.9(13) . . . . ?
O10 Eu1 O13 C41 152.2(14) . . . . ?
O7 Eu1 O13 C41 58.7(13) . . . . ?
O1 Eu1 O13 C41 -119.1(14) . . . . ?
N1 Eu1 O13 C41 -147.3(13) . . . . ?
N2 Eu1 O13 C41 -55.5(15) . . . . ?
N4 Eu1 O13 C41 125.6(13) . . . . ?
N3 Eu1 O13 C41 36.7(15) . . . . ?
C18 Eu1 O13 C41 -45.4(14) . . . . ?
C26 Eu1 O13 C41 43.3(14) . . . . ?
C10 Eu1 O13 C41 -134.6(14) . . . . ?
O14 S1 C42 F1 61(2) . . . . ?
O16 S1 C42 F1 -177.1(18) . . . . ?
O15 S1 C42 F1 -57(2) . . . . ?
O14 S1 C42 F2 -61.8(18) . . . . ?
O16 S1 C42 F2 60.6(19) . . . . ?
O15 S1 C42 F2 -179.2(16) . . . . ?
O14 S1 C42 F3 179.3(16) . . . . ?
O16 S1 C42 F3 -58.4(19) . . . . ?
O15 S1 C42 F3 61.8(18) . . . . ?
O19 S2 C43 F6 67.3(15) . . . . ?
O17 S2 C43 F6 -171.3(13) . . . . ?
O18 S2 C43 F6 -52.6(15) . . . . ?
O19 S2 C43 F5 -172.9(11) . . . . ?
O17 S2 C43 F5 -51.6(13) . . . . ?
O18 S2 C43 F5 67.1(13) . . . . ?
O19 S2 C43 F4 -53.2(14) . . . . ?
O17 S2 C43 F4 68.1(14) . . . . ?
O18 S2 C43 F4 -173.1(12) . . . . ?
O20 S3 C44 F9 -63.0(15) . . . . ?
O22 S3 C44 F9 177.6(13) . . . . ?
O21 S3 C44 F9 58.1(15) . . . . ?
O20 S3 C44 F8 60.3(15) . . . . ?
O22 S3 C44 F8 -59.1(15) . . . . ?
O21 S3 C44 F8 -178.6(13) . . . . ?
O20 S3 C44 F7 -179.2(13) . . . . ?
O22 S3 C44 F7 61.4(15) . . . . ?
O21 S3 C44 F7 -58.2(14) . . . . ?
